data_7717383
loop_
_publ_author_name
'Obey, Tom J. N.'
'Nichol, Gary S.'
'Love, Jason B.'

_publ_section_title
;
 Controlled and sequential single-electron reduction of the uranyl
 dication.
;
_journal_issue 39
_journal_name_full 'Dalton transactions (Cambridge, England : 2003)'
_journal_page_first 16229
_journal_page_last 16240
_journal_paper_doi 10.1039/d4dt02367f
_journal_volume 53
_journal_year 2024
_chemical_formula_moiety 'C112.003 H136.003 K4 N20.001 O4 U2'
_chemical_formula_sum 'C112 H136 K4 N20 O4 U2'
_chemical_formula_weight 2458.86
_space_group_crystal_system triclinic
_space_group_IT_number 2
_space_group_name_Hall '-P 1'
_space_group_name_H-M_alt 'P -1'
_atom_sites_solution_hydrogens geom
_atom_sites_solution_primary dual
_audit_creation_date 2023-11-17
_audit_creation_method
;
Olex2 1.3
(compiled 2020.11.12 svn.r5f609507 for OlexSys, GUI svn.r6408)
;
_audit_update_record
;
2023-12-11 deposited with the CCDC.	2024-09-20 downloaded from the CCDC.
;
_cell_angle_alpha 76.777(2)
_cell_angle_beta 79.539(2)
_cell_angle_gamma 68.993(2)
_cell_formula_units_Z 1
_cell_length_a 12.5339(3)
_cell_length_b 12.5763(2)
_cell_length_c 19.5151(5)
_cell_measurement_reflns_used 24560
_cell_measurement_temperature 120.00(10)
_cell_measurement_theta_max 29.2040
_cell_measurement_theta_min 3.6730
_cell_volume 2778.75(11)
_computing_cell_refinement 'CrysAlisPro 1.171.42.49 (Rigaku OD, 2022)'
_computing_data_collection 'CrysAlisPro 1.171.42.49 (Rigaku OD, 2022)'
_computing_data_reduction 'CrysAlisPro 1.171.42.49 (Rigaku OD, 2022)'
_computing_molecular_graphics 'Olex2 1.3 (Dolomanov et al., 2009)'
_computing_publication_material 'Olex2 1.3 (Dolomanov et al., 2009)'
_computing_structure_refinement 'SHELXL 2018/3 (Sheldrick, 2015)'
_computing_structure_solution 'SHELXT 2018/2 (Sheldrick, 2018)'
_diffrn_ambient_environment N~2~
_diffrn_ambient_temperature 120.00(10)
_diffrn_detector 'CCD plate'
_diffrn_detector_area_resol_mean 8.0521
_diffrn_detector_type Eos
_diffrn_measured_fraction_theta_full 0.998
_diffrn_measured_fraction_theta_max 0.869
_diffrn_measurement_details
;
List of Runs (angles in degrees, time in seconds):

  # Type    Start    End  Width  t~exp~   \w     \q     \k     \f   Frames
#--------------------------------------------------------------------------
  1  \w    -88.00 -25.00   1.00    5.70    --  -16.54 161.00   7.00   63
  2  \w    -62.00   6.00   1.00    5.70    --  -16.54 117.00-143.00   68
  3  \w     24.00  91.00   1.00    5.70    --   18.41-161.00 -22.00   67
  4  \w     -6.00  64.00   1.00    5.70    --   18.41-117.00 129.00   70
  5  \w    -35.00  53.00   1.00    5.70    --  -16.54  38.00 -30.00   88
  6  \w    -89.00 -39.00   1.00    5.70    --  -16.54-178.00 120.00   50
  7  \w    -43.00  39.00   1.00    5.70    --  -16.54  77.00-120.00   82
  8  \w     -8.00  39.00   1.00    5.70    --   18.41  77.00-150.00   47
  9  \w     -8.00  39.00   1.00    5.70    --   18.41  77.00   0.00   47
 10  \w      2.00  86.00   1.00    5.70    --   18.41  57.00 120.00   84
 11  \w    -51.00  37.00   1.00    5.70    --   18.41 -38.00 -30.00   88
 12  \w    -86.00 -20.00   1.00    5.70    --  -16.54 -38.00-150.00   66
;
_diffrn_measurement_device 'four-circle diffractometer'
_diffrn_measurement_device_type 'Xcalibur, Eos'
_diffrn_measurement_method '\w scans'
_diffrn_orient_matrix_type 'CrysAlisPro convention (1999,Acta A55,543-557)'
_diffrn_orient_matrix_UB_11 0.0033709000
_diffrn_orient_matrix_UB_12 -0.0200555000
_diffrn_orient_matrix_UB_13 0.0368558000
_diffrn_orient_matrix_UB_21 0.0588065000
_diffrn_orient_matrix_UB_22 -0.0043797000
_diffrn_orient_matrix_UB_23 -0.0049591000
_diffrn_orient_matrix_UB_31 -0.0158058000
_diffrn_orient_matrix_UB_32 0.0578649000
_diffrn_orient_matrix_UB_33 0.0052951000
_diffrn_radiation_monochromator graphite
_diffrn_radiation_probe x-ray
_diffrn_radiation_type 'Mo K\a'
_diffrn_radiation_wavelength 0.71073
_diffrn_reflns_av_R_equivalents 0.0505
_diffrn_reflns_av_unetI/netI 0.0501
_diffrn_reflns_Laue_measured_fraction_full 0.998
_diffrn_reflns_Laue_measured_fraction_max 0.869
_diffrn_reflns_limit_h_max 17
_diffrn_reflns_limit_h_min -17
_diffrn_reflns_limit_k_max 15
_diffrn_reflns_limit_k_min -17
_diffrn_reflns_limit_l_max 26
_diffrn_reflns_limit_l_min -24
_diffrn_reflns_number 51201
_diffrn_reflns_point_group_measured_fraction_full 0.998
_diffrn_reflns_point_group_measured_fraction_max 0.869
_diffrn_reflns_theta_full 25.242
_diffrn_reflns_theta_max 29.734
_diffrn_reflns_theta_min 3.360
_diffrn_source 'fine-focus sealed X-ray tube'
_diffrn_source_type 'Enhance (Mo) X-ray Source'
_exptl_absorpt_coefficient_mu 3.120
_exptl_absorpt_correction_T_max 0.274
_exptl_absorpt_correction_T_min 0.069
_exptl_absorpt_correction_type analytical
_exptl_absorpt_process_details
;
CrysAlisPro 1.171.42.49 (Rigaku Oxford Diffraction, 2022)
Analytical numeric absorption correction using a multifaceted crystal
model based on expressions derived by R.C. Clark & J.S. Reid.
(Clark, R. C. & Reid, J. S. (1995). Acta Cryst. A51, 887-897)
Empirical absorption correction using spherical harmonics,
implemented in SCALE3 ABSPACK scaling algorithm.
;
_exptl_crystal_colour brown
_exptl_crystal_colour_primary brown
_exptl_crystal_density_diffrn 1.469
_exptl_crystal_description hexagonal
_exptl_crystal_F_000 1240
_exptl_crystal_recrystallization_method 'Re-crystallisation from solvent: Pyridene, hexane'
_exptl_crystal_size_max 0.62
_exptl_crystal_size_mid 0.47
_exptl_crystal_size_min 0.24
_refine_diff_density_max 2.415
_refine_diff_density_min -1.118
_refine_diff_density_rms 0.120
_refine_ls_extinction_method none
_refine_ls_goodness_of_fit_ref 1.052
_refine_ls_hydrogen_treatment constr
_refine_ls_matrix_type full
_refine_ls_number_parameters 752
_refine_ls_number_reflns 13766
_refine_ls_number_restraints 301
_refine_ls_restrained_S_all 1.044
_refine_ls_R_factor_all 0.0420
_refine_ls_R_factor_gt 0.0328
_refine_ls_shift/su_max 0.003
_refine_ls_shift/su_mean 0.000
_refine_ls_structure_factor_coef Fsqd
_refine_ls_weighting_details 'w=1/[\s^2^(Fo^2^)+(0.0333P)^2^+1.7319P] where P=(Fo^2^+2Fc^2^)/3'
_refine_ls_weighting_scheme calc
_refine_ls_wR_factor_gt 0.0699
_refine_ls_wR_factor_ref 0.0740
_reflns_Friedel_coverage 0.000
_reflns_number_gt 12167
_reflns_number_total 13766
_reflns_threshold_expression 'I > 2\s(I)'
_cod_data_source_file d4dt02367f2.cif
_cod_data_source_block to506_2_refinalised
_cod_original_cell_volume 2778.75(12)
_cod_database_code 7717383
_shelx_shelxl_version_number 2018/3
_chemical_oxdiff_formula C70H90N6U2O4K4
_chemical_oxdiff_usercomment Pyr/hex
_shelx_space_group_comment
;
The symmetry employed for this shelxl refinement is uniquely defined
by the following loop, which should always be used as a source of
symmetry information in preference to the above space-group names.
They are only intended as comments.
;
_shelx_estimated_absorpt_t_max 0.521
_shelx_estimated_absorpt_t_min 0.248
_reflns_odcompleteness_completeness 99.79
_reflns_odcompleteness_iscentric 1
_reflns_odcompleteness_theta 26.67
_olex2_refinement_description
;
1. Fixed Uiso
 At 1.2 times of:
  All C(H) groups, All C(H,H) groups
 At 1.5 times of:
  All C(H,H,H) groups
2. Restrained distances
 N8-C42 = N8-C46
 1.33 with sigma of 0.02
 C42-C43 = C45-C46
 1.38 with sigma of 0.02
 C43-C44 = C44-C45
 1.37 with sigma of 0.02
 N8A-C46A = N8A-C42A
 1.33 with sigma of 0.02
 C46A-C45A = C43A-C42A
 1.38 with sigma of 0.02
 C45A-C44A = C44A-C43A
 1.37 with sigma of 0.02
 N8B-C42B = N8B-C46B
 1.33 with sigma of 0.02
 C42B-C43B = C45B-C46B
 1.38 with sigma of 0.02
 C43B-C44B = C44B-C45B
 1.37 with sigma of 0.02
 N8-C43
 2.4 with sigma of 0.04
 N8-C45
 2.39 with sigma of 0.04
 C42-C44
 2.36 with sigma of 0.04
 C43-C45
 2.35 with sigma of 0.04
 C44-C46
 2.37 with sigma of 0.04
 N8A-C45A
 2.4 with sigma of 0.04
 N8A-C43A
 2.39 with sigma of 0.04
 C46A-C44A
 2.36 with sigma of 0.04
 C45A-C43A
 2.35 with sigma of 0.04
 C44A-C42A
 2.37 with sigma of 0.04
 N8B-C43B
 2.4 with sigma of 0.04
 N8B-C45B
 2.39 with sigma of 0.04
 C42B-C44B
 2.36 with sigma of 0.04
 C43B-C45B
 2.35 with sigma of 0.04
 C44B-C46B
 2.37 with sigma of 0.04
 N8-C42 \\sim N8-C46
 with sigma of 0.02
 C42-C43 \\sim C43-C44 \\sim C44-C45 \\sim C45-C46
 with sigma of 0.02
 N8-C45 \\sim N8-C43
 with sigma of 0.04
 C44-C46 \\sim C44-C42 \\sim C45-C43 \\sim C46-C42
 with sigma of 0.04
 N8A-C46A \\sim N8A-C42A
 with sigma of 0.02
 C46A-C45A \\sim C45A-C44A \\sim C44A-C43A \\sim C43A-C42A
 with sigma of 0.02
 N8A-C43A \\sim N8A-C45A
 with sigma of 0.04
 C44A-C42A \\sim C44A-C46A \\sim C43A-C45A \\sim C42A-C46A
 with sigma of 0.04
 N8B-C42B \\sim N8B-C46B
 with sigma of 0.02
 C42B-C43B \\sim C43B-C44B \\sim C44B-C45B \\sim C45B-C46B
 with sigma of 0.02
 N8B-C45B \\sim N8B-C43B
 with sigma of 0.04
 C44B-C46B \\sim C44B-C42B \\sim C45B-C43B \\sim C46B-C42B
 with sigma of 0.04
3. Restrained planarity
 N8, C42, C43, C44, C45, C46
 with sigma of 0.1
 N8A, C46A, C45A, C44A, C43A, C42A
 with sigma of 0.1
 N8B, C42B, C43B, C44B, C45B, C46B
 with sigma of 0.1
4. Uiso/Uaniso restraints and constraints
N8 \\sim C42 \\sim C43 \\sim C44 \\sim C45 \\sim C46: within 2A with sigma of
0.04 and sigma for terminal atoms of 0.08 within 2A
N8A \\sim C46A \\sim C45A \\sim C44A \\sim C43A \\sim C42A: within 2A with
sigma of 0.04 and sigma for terminal atoms of 0.08 within 2A
N8B \\sim C42B \\sim C43B \\sim C44B \\sim C45B \\sim C46B: within 2A with
sigma of 0.04 and sigma for terminal atoms of 0.08 within 2A
5. Rigid body (RIGU) restrains
 N8, C42, C43, C44, C45, C46
 with sigma for 1-2 distances of 0.004 and sigma for 1-3 distances of 0.004
 N8A, C46A, C45A, C44A, C43A, C42A
 with sigma for 1-2 distances of 0.004 and sigma for 1-3 distances of 0.004
 N8B, C42B, C43B, C44B, C45B, C46B
 with sigma for 1-2 distances of 0.004 and sigma for 1-3 distances of 0.004
6. Others
 1*[Sof(N8)+Sof(C42)+Sof(H42)+Sof(C43)+Sof(H43)+Sof(C44)+Sof(H44)+Sof(C45)+
 Sof(H45)+Sof(C46)+Sof(H46)]+1*[Sof(N8A)+Sof(C46A)+Sof(H46A)+Sof(C45A)+
 Sof(H45A)+Sof(C44A)+Sof(H44A)+Sof(C43A)+Sof(H43A)+Sof(C42A)+Sof(H42A)]+1*
 [Sof(N8B)+Sof(C42B)+Sof(H42B)+Sof(C43B)+Sof(H43B)+Sof(C44B)+Sof(H44B)+
 Sof(C45B)+Sof(H45B)+Sof(C46B)+Sof(H46B)]=1 with esd of 0.001
 Sof(N8)=Sof(C42)=Sof(H42)=Sof(C43)=Sof(H43)=Sof(C44)=Sof(H44)=Sof(C45)=
 Sof(H45)=Sof(C46)=Sof(H46)=FVAR(1)
 Sof(N8A)=Sof(C46A)=Sof(H46A)=Sof(C45A)=Sof(H45A)=Sof(C44A)=Sof(H44A)=
 Sof(C43A)=Sof(H43A)=Sof(C42A)=Sof(H42A)=FVAR(2)
 Sof(N8B)=Sof(C42B)=Sof(H42B)=Sof(C43B)=Sof(H43B)=Sof(C44B)=Sof(H44B)=
 Sof(C45B)=Sof(H45B)=Sof(C46B)=Sof(H46B)=FVAR(3)
7.a Ternary CH refined with riding coordinates:
 C4(H4), C7(H7), C18(H18), C29(H29)
7.b Secondary CH2 refined with riding coordinates:
 C3(H3A,H3B), C8(H8A,H8B), C9(H9A,H9B), C10(H10A,H10B), C11(H11A,H11B),
 C12(H12A,H12B), C19(H19A,H19B), C20(H20A,H20B), C21(H21A,H21B), C22(H22A,H22B),
  C23(H23A,H23B), C30(H30A,H30B), C31(H31A,H31B), C32(H32A,H32B), C33(H33A,
 H33B), C34(H34A,H34B), C35(H35A,H35B)
7.c Aromatic/amide H refined with riding coordinates:
 C42(H42), C43(H43), C44(H44), C45(H45), C46(H46), C46A(H46A), C45A(H45A),
 C44A(H44A), C43A(H43A), C42A(H42A), C42B(H42B), C43B(H43B), C44B(H44B),
 C45B(H45B), C46B(H46B), C6(H6), C14(H14), C15(H15), C17(H17), C25(H25),
 C26(H26), C28(H28), C37(H37), C38(H38), C39(H39), C40(H40), C41(H41), C47(H47),
  C48(H48), C49(H49), C50(H50), C51(H51), C52(H52), C53(H53), C54(H54),
 C55(H55), C56(H56)
7.d Idealised Me refined as rotating group:
 C36(H36A,H36B,H36C)
;
_olex2_submission_special_instructions 'No special instructions were received'
_oxdiff_exptl_absorpt_empirical_details
;
Empirical correction (ABSPACK) includes:
- Absorption correction using spherical harmonics
- Frame scaling
;
_oxdiff_exptl_absorpt_empirical_full_max 1.282
_oxdiff_exptl_absorpt_empirical_full_min 0.713

loop_
_space_group_symop_operation_xyz
'x, y, z'
'-x, -y, -z'

loop_
_atom_site_label
_atom_site_type_symbol
_atom_site_fract_x
_atom_site_fract_y
_atom_site_fract_z
_atom_site_U_iso_or_equiv
_atom_site_adp_type
_atom_site_occupancy
_atom_site_site_symmetry_order
_atom_site_calc_flag
_atom_site_refinement_flags_posn
_atom_site_refinement_flags_adp
_atom_site_refinement_flags_occupancy
_atom_site_disorder_assembly
_atom_site_disorder_group
U1 U 0.52079(2) 0.57787(2) 0.41500(2) 0.01391(4) Uani 1 1 d . . . . .
K1 K 0.67652(6) 0.60517(6) 0.21005(4) 0.02543(16) Uani 1 1 d . . . . .
K2 K 0.52565(6) 0.86672(6) 0.27569(4) 0.02138(14) Uani 1 1 d . . . . .
O1 O 0.62239(17) 0.64685(17) 0.35592(11) 0.0176(4) Uani 1 1 d . . . . .
O2 O 0.41093(16) 0.50945(16) 0.47269(11) 0.0148(4) Uani 1 1 d . . . . .
N1 N 0.4915(2) 0.5255(2) 0.30703(14) 0.0169(5) Uani 1 1 d . . . . .
N2 N 0.6753(2) 0.3890(2) 0.38649(14) 0.0165(5) Uani 1 1 d . . . . .
N3 N 0.3639(2) 0.7393(2) 0.35741(14) 0.0168(5) Uani 1 1 d . . . . .
N4 N 0.4528(2) 0.7549(2) 0.47614(14) 0.0166(5) Uani 1 1 d . . . . .
N5 N 0.4705(2) 0.7701(2) 0.17635(14) 0.0175(5) Uani 1 1 d . . . . .
N6 N 0.6684(2) 0.8427(2) 0.12983(15) 0.0268(6) Uani 1 1 d . . . . .
N7 N 0.9117(3) 0.4477(4) 0.20766(19) 0.0523(10) Uani 1 1 d . . . . .
N8 N 0.730(3) 0.529(3) 0.0768(19) 0.063(11) Uani 0.224(16) 1 d D U P A 2
N9 N 0.7280(2) 0.8994(3) 0.31666(16) 0.0297(7) Uani 1 1 d . . . . .
N10 N 0.4048(3) 1.0859(3) 0.20162(17) 0.0332(7) Uani 1 1 d . . . . .
N8A N 0.7175(13) 0.530(2) 0.0757(13) 0.043(6) Uani 0.317(13) 1 d D U P A -1
N8B N 0.7475(12) 0.5154(14) 0.0736(9) 0.050(4) Uani 0.459(13) 1 d D U P A 3
C1 C 0.3265(2) 0.6877(3) 0.24649(17) 0.0182(6) Uani 1 1 d . . . . .
C42 C 0.641(3) 0.513(3) 0.0570(14) 0.063(9) Uani 0.224(16) 1 d D U P A 2
H42 H 0.566509 0.544623 0.080860 0.076 Uiso 0.224(16) 1 calc R U P A 2
C43 C 0.652(4) 0.453(3) 0.0037(16) 0.081(10) Uani 0.224(16) 1 d D U P A 2
H43 H 0.587713 0.442291 -0.009116 0.097 Uiso 0.224(16) 1 calc R U P A 2
C44 C 0.761(4) 0.410(3) -0.030(2) 0.085(11) Uani 0.224(16) 1 d D U P A 2
H44 H 0.771507 0.369972 -0.067935 0.102 Uiso 0.224(16) 1 calc R U P A 2
C45 C 0.853(3) 0.425(2) -0.0104(15) 0.082(10) Uani 0.224(16) 1 d D U P A 2
H45 H 0.928221 0.393471 -0.033261 0.098 Uiso 0.224(16) 1 calc R U P A 2
C46 C 0.835(3) 0.486(2) 0.0436(14) 0.055(8) Uani 0.224(16) 1 d D U P A 2
H46 H 0.898638 0.498219 0.057145 0.066 Uiso 0.224(16) 1 calc R U P A 2
C46A C 0.7996(16) 0.4455(18) 0.0462(9) 0.076(6) Uani 0.317(13) 1 d D U P A -1
H46A H 0.877014 0.428572 0.054157 0.091 Uiso 0.317(13) 1 calc R U P A -1
C45A C 0.777(2) 0.3821(16) 0.0053(10) 0.088(8) Uani 0.317(13) 1 d D U P A -1
H45A H 0.838376 0.322458 -0.013947 0.106 Uiso 0.317(13) 1 calc R U P A -1
C44A C 0.667(2) 0.4052(15) -0.0077(10) 0.080(7) Uani 0.317(13) 1 d D U P A -1
H44A H 0.650015 0.362937 -0.036574 0.096 Uiso 0.317(13) 1 calc R U P A -1
C43A C 0.5807(16) 0.4900(14) 0.0216(8) 0.054(4) Uani 0.317(13) 1 d D U P A -1
H43A H 0.502953 0.507058 0.014351 0.065 Uiso 0.317(13) 1 calc R U P A -1
C42A C 0.6093(13) 0.5502(14) 0.0619(9) 0.033(3) Uani 0.317(13) 1 d D U P A -1
H42A H 0.548849 0.610041 0.081400 0.040 Uiso 0.317(13) 1 calc R U P A -1
C42B C 0.6974(13) 0.4572(12) 0.0488(6) 0.065(4) Uani 0.459(13) 1 d D U P A 3
H42B H 0.631872 0.442596 0.076603 0.078 Uiso 0.459(13) 1 calc R U P A 3
C43B C 0.7331(16) 0.4167(17) -0.0139(8) 0.073(5) Uani 0.459(13) 1 d D U P A 3
H43B H 0.694524 0.374143 -0.028350 0.088 Uiso 0.459(13) 1 calc R U P A 3
C44B C 0.8257(13) 0.4391(14) -0.0550(7) 0.082(4) Uani 0.459(13) 1 d D U P A 3
H44B H 0.852783 0.413047 -0.099001 0.098 Uiso 0.459(13) 1 calc R U P A 3
C45B C 0.8785(12) 0.4996(18) -0.0318(7) 0.097(6) Uani 0.459(13) 1 d D U P A 3
H45B H 0.943414 0.516330 -0.058972 0.116 Uiso 0.459(13) 1 calc R U P A 3
C46B C 0.8359(13) 0.5359(16) 0.0317(7) 0.072(5) Uani 0.459(13) 1 d D U P A 3
H46B H 0.872816 0.579200 0.046886 0.086 Uiso 0.459(13) 1 calc R U P A 3
C2 C 0.4178(3) 0.5679(3) 0.25742(17) 0.0187(6) Uani 1 1 d . . . . .
C3 C 0.4451(3) 0.4912(3) 0.20934(19) 0.0270(7) Uani 1 1 d . . . . .
H3A H 0.380060 0.463486 0.210451 0.032 Uiso 1 1 calc R U . . .
H3B H 0.461659 0.530498 0.160568 0.032 Uiso 1 1 calc R U . . .
C4 C 0.5422(3) 0.3983(3) 0.23046(18) 0.0243(7) Uani 1 1 d . . . . .
H4 H 0.574905 0.323503 0.212380 0.029 Uiso 1 1 calc R U . . .
C5 C 0.5687(3) 0.4204(2) 0.29024(17) 0.0183(6) Uani 1 1 d . . . . .
C6 C 0.6620(2) 0.3560(2) 0.33200(17) 0.0193(6) Uani 1 1 d . . . . .
H6 H 0.715830 0.286460 0.318903 0.023 Uiso 1 1 calc R U . . .
C7 C 0.7754(2) 0.3268(2) 0.42657(17) 0.0188(6) Uani 1 1 d . . . . .
H7 H 0.745128 0.312628 0.477664 0.023 Uiso 1 1 calc R U . . .
C8 C 0.8500(3) 0.2094(3) 0.40754(18) 0.0229(7) Uani 1 1 d . . . . .
H8A H 0.883302 0.219750 0.357427 0.027 Uiso 1 1 calc R U . . .
H8B H 0.802303 0.159308 0.413407 0.027 Uiso 1 1 calc R U . . .
C9 C 0.9468(3) 0.1520(3) 0.4557(2) 0.0286(8) Uani 1 1 d . . . . .
H9A H 0.913050 0.137475 0.505459 0.034 Uiso 1 1 calc R U . . .
H9B H 0.995686 0.076487 0.442587 0.034 Uiso 1 1 calc R U . . .
C10 C 1.0205(3) 0.2280(3) 0.4494(2) 0.0305(8) Uani 1 1 d . . . . .
H10A H 1.060291 0.236322 0.400787 0.037 Uiso 1 1 calc R U . . .
H10B H 1.079606 0.190701 0.482765 0.037 Uiso 1 1 calc R U . . .
C11 C 0.9464(3) 0.3477(3) 0.4658(2) 0.0314(8) Uani 1 1 d . . . . .
H11A H 0.914511 0.340032 0.516308 0.038 Uiso 1 1 calc R U . . .
H11B H 0.994900 0.397456 0.457858 0.038 Uiso 1 1 calc R U . . .
C12 C 0.8477(3) 0.4048(3) 0.41939(19) 0.0239(7) Uani 1 1 d . . . . .
H12A H 0.798450 0.479521 0.433496 0.029 Uiso 1 1 calc R U . . .
H12B H 0.879427 0.420894 0.369301 0.029 Uiso 1 1 calc R U . . .
C13 C 0.3036(2) 0.7628(2) 0.30197(17) 0.0176(6) Uani 1 1 d . . . . .
C14 C 0.2216(3) 0.8748(3) 0.29797(18) 0.0217(7) Uani 1 1 d . . . . .
H14 H 0.168757 0.911913 0.263589 0.026 Uiso 1 1 calc R U . . .
C15 C 0.2323(3) 0.9208(3) 0.35347(17) 0.0204(7) Uani 1 1 d . . . . .
H15 H 0.188308 0.995170 0.364422 0.024 Uiso 1 1 calc R U . . .
C16 C 0.3203(2) 0.8366(2) 0.39025(16) 0.0172(6) Uani 1 1 d . . . . .
C17 C 0.3690(2) 0.8404(2) 0.44936(17) 0.0174(6) Uani 1 1 d . . . . .
H17 H 0.338949 0.908152 0.469994 0.021 Uiso 1 1 calc R U . . .
C18 C 0.5073(2) 0.7601(2) 0.53529(16) 0.0165(6) Uani 1 1 d . . . . .
H18 H 0.500996 0.693851 0.573602 0.020 Uiso 1 1 calc R U . . .
C19 C 0.6349(3) 0.7381(3) 0.51299(18) 0.0222(7) Uani 1 1 d . . . . .
H19A H 0.668424 0.666880 0.492071 0.027 Uiso 1 1 calc R U . . .
H19B H 0.645873 0.803551 0.476551 0.027 Uiso 1 1 calc R U . . .
C20 C 0.6960(3) 0.7246(3) 0.5766(2) 0.0287(8) Uani 1 1 d . . . . .
H20A H 0.688399 0.656612 0.611823 0.034 Uiso 1 1 calc R U . . .
H20B H 0.778891 0.710987 0.561326 0.034 Uiso 1 1 calc R U . . .
C21 C 0.6458(3) 0.8321(3) 0.6105(2) 0.0289(8) Uani 1 1 d . . . . .
H21A H 0.660226 0.898715 0.576855 0.035 Uiso 1 1 calc R U . . .
H21B H 0.683717 0.819658 0.653261 0.035 Uiso 1 1 calc R U . . .
C22 C 0.5165(3) 0.8586(3) 0.6307(2) 0.0300(8) Uani 1 1 d . . . . .
H22A H 0.503138 0.796333 0.668979 0.036 Uiso 1 1 calc R U . . .
H22B H 0.484414 0.932043 0.649281 0.036 Uiso 1 1 calc R U . . .
C23 C 0.4538(3) 0.8688(3) 0.56825(18) 0.0222(7) Uani 1 1 d . . . . .
H23A H 0.371611 0.879721 0.584577 0.027 Uiso 1 1 calc R U . . .
H23B H 0.458429 0.937175 0.532298 0.027 Uiso 1 1 calc R U . . .
C24 C 0.3692(3) 0.7527(3) 0.17818(17) 0.0186(6) Uani 1 1 d . . . . .
C25 C 0.3253(3) 0.7974(3) 0.11284(18) 0.0247(7) Uani 1 1 d . . . . .
H25 H 0.255377 0.796697 0.100901 0.030 Uiso 1 1 calc R U . . .
C26 C 0.4052(3) 0.8436(3) 0.06849(19) 0.0286(8) Uani 1 1 d . . . . .
H26 H 0.400452 0.880227 0.020296 0.034 Uiso 1 1 calc R U . . .
C27 C 0.4931(3) 0.8253(3) 0.10900(17) 0.0211(7) Uani 1 1 d . . . . .
C28 C 0.5917(3) 0.8603(3) 0.08882(18) 0.0243(7) Uani 1 1 d . . . . .
H28 H 0.601902 0.899555 0.041639 0.029 Uiso 1 1 calc R U . . .
C29 C 0.7626(3) 0.8884(3) 0.0997(2) 0.0316(8) Uani 1 1 d . . . . .
H29 H 0.769750 0.897928 0.046902 0.038 Uiso 1 1 calc R U . . .
C30 C 0.8755(3) 0.8037(4) 0.1257(2) 0.0398(9) Uani 1 1 d . . . . .
H30A H 0.867393 0.789137 0.178102 0.048 Uiso 1 1 calc R U . . .
H30B H 0.892709 0.729081 0.110135 0.048 Uiso 1 1 calc R U . . .
C31 C 0.9752(4) 0.8500(4) 0.0975(2) 0.0512(12) Uani 1 1 d . . . . .
H31A H 1.045712 0.795178 0.117854 0.061 Uiso 1 1 calc R U . . .
H31B H 0.989323 0.855860 0.045376 0.061 Uiso 1 1 calc R U . . .
C32 C 0.9503(4) 0.9672(5) 0.1158(3) 0.0573(13) Uani 1 1 d . . . . .
H32A H 1.013503 0.997569 0.093155 0.069 Uiso 1 1 calc R U . . .
H32B H 0.947379 0.959271 0.167712 0.069 Uiso 1 1 calc R U . . .
C33 C 0.8370(4) 1.0529(4) 0.0915(3) 0.0548(12) Uani 1 1 d . . . . .
H33A H 0.843992 1.069900 0.039076 0.066 Uiso 1 1 calc R U . . .
H33B H 0.820292 1.126218 0.108440 0.066 Uiso 1 1 calc R U . . .
C34 C 0.7373(3) 1.0057(3) 0.1193(2) 0.0349(9) Uani 1 1 d . . . . .
H34A H 0.723523 0.998571 0.171490 0.042 Uiso 1 1 calc R U . . .
H34B H 0.666593 1.060882 0.099339 0.042 Uiso 1 1 calc R U . . .
C35 C 0.2115(3) 0.6713(3) 0.2405(2) 0.0264(7) Uani 1 1 d . . . . .
H35A H 0.151444 0.748052 0.231186 0.032 Uiso 1 1 calc R U . . .
H35B H 0.221747 0.632123 0.199933 0.032 Uiso 1 1 calc R U . . .
C36 C 0.1721(3) 0.5997(3) 0.3079(2) 0.0382(9) Uani 1 1 d . . . . .
H36A H 0.096612 0.596267 0.303846 0.057 Uiso 1 1 calc R U . . .
H36B H 0.166493 0.635676 0.348564 0.057 Uiso 1 1 calc R U . . .
H36C H 0.227757 0.521102 0.314689 0.057 Uiso 1 1 calc R U . . .
C37 C 1.0000(4) 0.4622(5) 0.2287(3) 0.0615(15) Uani 1 1 d . . . . .
H37 H 0.994216 0.538088 0.232554 0.074 Uiso 1 1 calc R U . . .
C38 C 1.0996(4) 0.3725(6) 0.2452(3) 0.0743(19) Uani 1 1 d . . . . .
H38 H 1.160451 0.386690 0.260213 0.089 Uiso 1 1 calc R U . . .
C39 C 1.1092(4) 0.2642(5) 0.2396(3) 0.0704(18) Uani 1 1 d . . . . .
H39 H 1.176831 0.201227 0.251089 0.085 Uiso 1 1 calc R U . . .
C40 C 1.0204(4) 0.2457(5) 0.2173(3) 0.0654(15) Uani 1 1 d . . . . .
H40 H 1.025692 0.170505 0.212361 0.078 Uiso 1 1 calc R U . . .
C41 C 0.9227(4) 0.3406(5) 0.2021(2) 0.0577(14) Uani 1 1 d . . . . .
H41 H 0.860697 0.328346 0.187056 0.069 Uiso 1 1 calc R U . . .
C47 C 0.7756(3) 0.9811(3) 0.3082(2) 0.0350(9) Uani 1 1 d . . . . .
H47 H 0.733935 1.057381 0.287009 0.042 Uiso 1 1 calc R U . . .
C48 C 0.8820(3) 0.9617(4) 0.3283(2) 0.0363(9) Uani 1 1 d . . . . .
H48 H 0.912716 1.023067 0.320162 0.044 Uiso 1 1 calc R U . . .
C49 C 0.9425(3) 0.8532(4) 0.3600(2) 0.0399(10) Uani 1 1 d . . . . .
H49 H 1.015661 0.837471 0.374716 0.048 Uiso 1 1 calc R U . . .
C50 C 0.8947(3) 0.7672(4) 0.3700(2) 0.0375(9) Uani 1 1 d . . . . .
H50 H 0.934204 0.690785 0.392138 0.045 Uiso 1 1 calc R U . . .
C51 C 0.7886(3) 0.7936(3) 0.34745(19) 0.0288(8) Uani 1 1 d . . . . .
H51 H 0.756845 0.733249 0.354191 0.035 Uiso 1 1 calc R U . . .
C52 C 0.3426(3) 1.0662(3) 0.1605(2) 0.0331(8) Uani 1 1 d . . . . .
H52 H 0.325287 0.996106 0.173012 0.040 Uiso 1 1 calc R U . . .
C53 C 0.3022(5) 1.1421(4) 0.1008(2) 0.0557(13) Uani 1 1 d . . . . .
H53 H 0.256616 1.125657 0.073367 0.067 Uiso 1 1 calc R U . . .
C54 C 0.3289(7) 1.2417(4) 0.0818(3) 0.099(3) Uani 1 1 d . . . . .
H54 H 0.303534 1.295157 0.040238 0.119 Uiso 1 1 calc R U . . .
C55 C 0.3924(7) 1.2635(4) 0.1233(3) 0.089(2) Uani 1 1 d . . . . .
H55 H 0.411581 1.332525 0.111145 0.107 Uiso 1 1 calc R U . . .
C56 C 0.4283(4) 1.1845(4) 0.1827(2) 0.0509(12) Uani 1 1 d . . . . .
H56 H 0.471718 1.200770 0.211669 0.061 Uiso 1 1 calc R U . . .

loop_
_atom_site_aniso_label
_atom_site_aniso_U_11
_atom_site_aniso_U_22
_atom_site_aniso_U_33
_atom_site_aniso_U_23
_atom_site_aniso_U_13
_atom_site_aniso_U_12
U1 0.01372(5) 0.01027(6) 0.01706(7) -0.00089(4) -0.00276(4) -0.00362(4)
K1 0.0212(3) 0.0225(3) 0.0275(4) -0.0013(3) -0.0006(3) -0.0041(3)
K2 0.0246(3) 0.0199(3) 0.0214(4) -0.0014(3) -0.0050(3) -0.0097(3)
O1 0.0154(10) 0.0187(10) 0.0178(12) -0.0022(8) -0.0019(8) -0.0051(8)
O2 0.0126(9) 0.0130(10) 0.0178(11) -0.0007(8) -0.0022(8) -0.0040(7)
N1 0.0164(12) 0.0132(12) 0.0221(15) -0.0027(10) -0.0039(10) -0.0053(9)
N2 0.0144(11) 0.0128(12) 0.0216(15) -0.0011(10) -0.0020(10) -0.0047(9)
N3 0.0160(12) 0.0123(12) 0.0217(14) -0.0005(10) -0.0041(10) -0.0048(9)
N4 0.0163(12) 0.0155(12) 0.0183(14) -0.0012(10) -0.0021(10) -0.0068(9)
N5 0.0175(12) 0.0194(13) 0.0170(14) -0.0024(10) -0.0040(10) -0.0073(10)
N6 0.0253(14) 0.0329(16) 0.0232(16) -0.0001(12) -0.0015(12) -0.0143(12)
N7 0.0360(19) 0.068(3) 0.036(2) -0.0149(18) -0.0076(16) 0.0077(18)
N8 0.096(19) 0.042(19) 0.039(19) -0.002(15) -0.019(12) -0.006(12)
N9 0.0262(15) 0.0402(18) 0.0260(17) -0.0111(13) 0.0005(12) -0.0135(13)
N10 0.0372(17) 0.0251(16) 0.0344(19) -0.0031(13) -0.0018(14) -0.0094(13)
N8A 0.037(7) 0.051(12) 0.030(11) -0.005(8) 0.007(6) -0.007(6)
N8B 0.058(8) 0.053(8) 0.033(7) -0.007(6) -0.014(5) -0.009(6)
C1 0.0177(14) 0.0168(14) 0.0221(17) 0.0006(12) -0.0091(12) -0.0075(11)
C42 0.10(2) 0.048(18) 0.031(13) -0.001(11) -0.011(13) -0.020(14)
C43 0.14(2) 0.044(16) 0.050(16) -0.011(12) -0.028(16) -0.014(14)
C44 0.15(2) 0.050(17) 0.047(17) -0.029(13) -0.028(15) -0.004(14)
C45 0.13(2) 0.046(13) 0.047(15) -0.020(11) -0.028(14) 0.011(12)
C46 0.101(18) 0.015(11) 0.040(13) -0.001(9) -0.017(12) -0.007(10)
C46A 0.069(10) 0.074(13) 0.039(10) -0.010(9) 0.000(8) 0.026(9)
C45A 0.133(14) 0.047(10) 0.033(10) -0.011(7) -0.003(10) 0.030(9)
C44A 0.155(17) 0.036(9) 0.032(9) -0.010(7) -0.007(10) -0.011(9)
C43A 0.095(11) 0.044(8) 0.035(8) -0.012(6) -0.008(8) -0.034(7)
C42A 0.047(7) 0.026(7) 0.029(7) -0.008(5) 0.006(6) -0.018(6)
C42B 0.094(10) 0.065(9) 0.042(7) -0.015(6) -0.003(6) -0.033(7)
C43B 0.093(11) 0.074(12) 0.059(9) -0.036(8) -0.013(8) -0.018(9)
C44B 0.097(10) 0.101(10) 0.044(8) -0.034(7) -0.003(6) -0.019(7)
C45B 0.099(10) 0.154(15) 0.052(8) -0.046(9) 0.020(7) -0.057(9)
C46B 0.083(9) 0.102(13) 0.045(7) -0.027(8) 0.000(6) -0.043(8)
C2 0.0195(14) 0.0173(15) 0.0205(17) -0.0003(12) -0.0047(12) -0.0084(11)
C3 0.0337(18) 0.0232(17) 0.028(2) -0.0043(14) -0.0111(15) -0.0106(14)
C4 0.0320(18) 0.0169(15) 0.0266(19) -0.0083(13) -0.0051(14) -0.0077(13)
C5 0.0210(15) 0.0138(14) 0.0210(17) -0.0039(12) -0.0001(12) -0.0077(11)
C6 0.0167(14) 0.0123(14) 0.0265(18) -0.0010(12) 0.0013(12) -0.0052(11)
C7 0.0145(14) 0.0159(14) 0.0228(18) -0.0011(12) -0.0027(12) -0.0025(11)
C8 0.0183(15) 0.0164(15) 0.0297(19) -0.0023(13) -0.0025(13) -0.0019(11)
C9 0.0200(16) 0.0223(17) 0.033(2) 0.0004(14) -0.0021(14) 0.0021(13)
C10 0.0175(16) 0.0347(19) 0.034(2) -0.0001(15) -0.0088(14) -0.0026(13)
C11 0.0221(16) 0.0313(19) 0.042(2) -0.0058(16) -0.0141(15) -0.0058(14)
C12 0.0204(15) 0.0207(16) 0.032(2) -0.0025(13) -0.0088(13) -0.0070(12)
C13 0.0141(13) 0.0162(14) 0.0221(17) 0.0012(12) -0.0029(12) -0.0069(11)
C14 0.0178(14) 0.0200(15) 0.0243(18) 0.0009(12) -0.0062(12) -0.0038(12)
C15 0.0191(15) 0.0124(14) 0.0254(18) -0.0017(12) -0.0018(12) -0.0014(11)
C16 0.0171(14) 0.0127(14) 0.0196(17) -0.0015(11) 0.0007(12) -0.0045(11)
C17 0.0187(14) 0.0110(13) 0.0225(17) -0.0030(11) 0.0029(12) -0.0073(11)
C18 0.0194(14) 0.0149(14) 0.0170(16) -0.0021(11) -0.0025(12) -0.0080(11)
C19 0.0204(15) 0.0204(16) 0.0263(19) -0.0070(13) 0.0010(13) -0.0072(12)
C20 0.0224(16) 0.0238(17) 0.043(2) -0.0074(15) -0.0105(15) -0.0070(13)
C21 0.0342(19) 0.0238(17) 0.036(2) -0.0069(15) -0.0105(16) -0.0141(14)
C22 0.0319(18) 0.0303(19) 0.034(2) -0.0143(15) -0.0055(15) -0.0112(15)
C23 0.0220(15) 0.0183(15) 0.0285(19) -0.0086(13) -0.0022(13) -0.0071(12)
C24 0.0212(15) 0.0167(15) 0.0194(17) -0.0020(12) -0.0072(12) -0.0064(11)
C25 0.0252(16) 0.0266(17) 0.0241(19) -0.0029(13) -0.0115(14) -0.0073(13)
C26 0.0352(19) 0.0310(19) 0.0197(19) -0.0018(14) -0.0083(14) -0.0104(15)
C27 0.0259(16) 0.0210(16) 0.0142(17) -0.0034(12) -0.0017(12) -0.0053(12)
C28 0.0334(18) 0.0206(16) 0.0166(17) -0.0002(12) 0.0048(13) -0.0116(13)
C29 0.0320(19) 0.044(2) 0.021(2) -0.0004(15) -0.0011(15) -0.0200(16)
C30 0.0280(19) 0.051(2) 0.039(2) -0.0045(18) -0.0011(17) -0.0149(17)
C31 0.031(2) 0.086(4) 0.038(3) -0.009(2) 0.0023(18) -0.026(2)
C32 0.052(3) 0.100(4) 0.038(3) -0.008(3) 0.002(2) -0.052(3)
C33 0.066(3) 0.062(3) 0.051(3) -0.006(2) 0.003(2) -0.046(3)
C34 0.041(2) 0.040(2) 0.030(2) -0.0001(16) -0.0044(17) -0.0244(17)
C35 0.0216(16) 0.0238(17) 0.038(2) -0.0042(14) -0.0119(14) -0.0094(13)
C36 0.0289(19) 0.033(2) 0.055(3) 0.0020(18) -0.0070(18) -0.0184(16)
C37 0.044(3) 0.082(4) 0.047(3) -0.025(3) -0.013(2) 0.005(2)
C38 0.041(3) 0.114(5) 0.053(3) -0.042(3) -0.012(2) 0.012(3)
C39 0.039(3) 0.096(4) 0.043(3) -0.023(3) -0.007(2) 0.025(3)
C40 0.058(3) 0.070(3) 0.041(3) -0.006(2) 0.005(2) 0.002(3)
C41 0.041(2) 0.075(4) 0.040(3) -0.007(2) -0.002(2) -0.002(2)
C47 0.038(2) 0.035(2) 0.035(2) -0.0150(17) 0.0034(17) -0.0146(16)
C48 0.042(2) 0.048(2) 0.034(2) -0.0204(18) 0.0073(17) -0.0302(19)
C49 0.0289(19) 0.063(3) 0.038(2) -0.013(2) -0.0023(17) -0.0256(19)
C50 0.0275(18) 0.049(2) 0.038(2) -0.0013(18) -0.0078(16) -0.0165(17)
C51 0.0263(17) 0.040(2) 0.026(2) -0.0081(15) 0.0017(14) -0.0188(15)
C52 0.038(2) 0.0241(18) 0.031(2) -0.0063(15) 0.0044(16) -0.0061(15)
C53 0.089(4) 0.043(3) 0.029(3) -0.0114(19) -0.015(2) -0.008(2)
C54 0.223(9) 0.036(3) 0.029(3) 0.009(2) -0.026(4) -0.033(4)
C55 0.203(8) 0.045(3) 0.034(3) -0.004(2) 0.004(4) -0.069(4)
C56 0.080(3) 0.044(3) 0.038(3) -0.011(2) 0.007(2) -0.037(2)

loop_
_atom_type_symbol
_atom_type_description
_atom_type_scat_dispersion_real
_atom_type_scat_dispersion_imag
_atom_type_scat_source
C C 0.0033 0.0016 'International Tables Vol C Tables 4.2.6.8 and 6.1.1.4'
H H 0.0000 0.0000 'International Tables Vol C Tables 4.2.6.8 and 6.1.1.4'
K K 0.2009 0.2494 'International Tables Vol C Tables 4.2.6.8 and 6.1.1.4'
N N 0.0061 0.0033 'International Tables Vol C Tables 4.2.6.8 and 6.1.1.4'
O O 0.0106 0.0060 'International Tables Vol C Tables 4.2.6.8 and 6.1.1.4'
U U -9.6767 9.6646 'International Tables Vol C Tables 4.2.6.8 and 6.1.1.4'

loop_
_exptl_crystal_face_index_h
_exptl_crystal_face_index_k
_exptl_crystal_face_index_l
_exptl_crystal_face_perp_dist
16 13 4 0.2764
-1 16 9 0.2633
-16 -1 3 0.2318
-15 -14 -5 0.2508
1 -16 -9 0.2263
15 -1 -4 0.2511
2 17 3 0.2171
0 -1 26 0.1287
-2 -17 0 0.2177
0 0 -26 0.1073

loop_
_geom_angle_atom_site_label_1
_geom_angle_atom_site_label_2
_geom_angle_atom_site_label_3
_geom_angle
_geom_angle_site_symmetry_1
_geom_angle_site_symmetry_3
_geom_angle_publ_flag
O1 U1 O2 177.33(8) . . ?
O1 U1 O2 110.70(8) . 2_666 ?
O1 U1 N1 86.04(9) . . ?
O1 U1 N2 83.47(8) . . ?
O1 U1 N3 86.77(8) . . ?
O1 U1 N4 86.11(8) . . ?
O2 U1 O2 71.95(8) . 2_666 ?
O2 U1 N1 91.96(8) . . ?
O2 U1 N1 140.69(7) 2_666 . ?
O2 U1 N2 78.79(7) 2_666 . ?
O2 U1 N2 97.41(8) . . ?
O2 U1 N3 141.88(8) 2_666 . ?
O2 U1 N3 90.91(8) . . ?
O2 U1 N4 94.26(8) . . ?
O2 U1 N4 79.40(7) 2_666 . ?
N1 U1 N2 67.75(8) . . ?
N1 U1 N3 71.24(8) . . ?
N1 U1 N4 138.74(8) . . ?
N3 U1 N2 138.35(8) . . ?
N3 U1 N4 67.92(8) . . ?
N4 U1 N2 150.63(8) . . ?
O1 K1 N1 60.34(6) . . ?
O1 K1 N6 100.91(7) . . ?
O1 K1 N8B 169.2(3) . . ?
O1 K1 C2 77.69(7) . . ?
O1 K1 C4 97.52(7) . . ?
O1 K1 C5 75.57(7) . . ?
N1 K1 C2 23.46(7) . . ?
N1 K1 C4 40.23(7) . . ?
N1 K1 C5 26.45(7) . . ?
N5 K1 O1 90.03(7) . . ?
N5 K1 N1 73.91(7) . . ?
N5 K1 N6 59.52(8) . . ?
N5 K1 N7 165.39(10) . . ?
N5 K1 N8 94.2(7) . . ?
N5 K1 N8A 91.7(4) . . ?
N5 K1 N8B 97.9(3) . . ?
N5 K1 C2 55.33(7) . . ?
N5 K1 C4 87.38(8) . . ?
N5 K1 C5 94.71(8) . . ?
N6 K1 N1 130.20(7) . . ?
N6 K1 C2 114.81(7) . . ?
N6 K1 C4 141.71(8) . . ?
N6 K1 C5 154.17(8) . . ?
N7 K1 O1 102.94(8) . . ?
N7 K1 N1 118.31(10) . . ?
N7 K1 N6 110.58(11) . . ?
N7 K1 N8B 70.2(3) . . ?
N7 K1 C2 133.63(11) . . ?
N7 K1 C4 97.41(11) . . ?
N7 K1 C5 95.04(11) . . ?
N8 K1 O1 171.3(8) . . ?
N8 K1 N1 113.6(7) . . ?
N8 K1 N6 87.8(8) . . ?
N8 K1 N7 73.9(7) . . ?
N8 K1 C2 98.5(7) . . ?
N8 K1 C4 75.1(7) . . ?
N8 K1 C5 96.5(8) . . ?
N8A K1 O1 170.3(5) . . ?
N8A K1 N1 111.0(4) . . ?
N8A K1 N6 88.2(5) . . ?
N8A K1 N7 76.7(4) . . ?
N8A K1 C2 95.5(4) . . ?
N8A K1 C4 73.0(5) . . ?
N8A K1 C5 94.7(5) . . ?
N8B K1 N1 114.8(3) . . ?
N8B K1 N6 89.5(3) . . ?
N8B K1 C2 100.8(3) . . ?
N8B K1 C4 75.6(3) . . ?
N8B K1 C5 96.4(3) . . ?
C2 K1 C4 38.32(7) . . ?
C5 K1 C2 39.38(7) . . ?
C5 K1 C4 23.18(8) . . ?
O1 K2 N3 62.16(6) . . ?
O1 K2 N5 91.37(7) . . ?
O1 K2 N6 101.87(7) . . ?
O1 K2 N9 80.39(8) . . ?
O1 K2 N10 173.76(8) . . ?
O1 K2 C13 79.32(7) . . ?
O1 K2 C16 76.81(7) . . ?
N3 K2 N6 129.71(8) . . ?
N3 K2 C13 23.40(7) . . ?
N3 K2 C16 26.02(7) . . ?
N5 K2 N3 74.21(7) . . ?
N5 K2 N6 57.99(8) . . ?
N5 K2 N9 139.99(8) . . ?
N5 K2 N10 87.31(8) . . ?
N5 K2 C13 55.40(8) . . ?
N5 K2 C16 94.59(8) . . ?
N6 K2 C13 113.39(8) . . ?
N6 K2 C16 152.58(8) . . ?
N9 K2 N3 131.45(8) . . ?
N9 K2 N6 85.31(8) . . ?
N9 K2 C13 154.82(8) . . ?
N9 K2 C16 120.82(8) . . ?
N10 K2 N3 111.63(8) . . ?
N10 K2 N6 82.60(8) . . ?
N10 K2 N9 104.48(9) . . ?
N10 K2 C13 94.94(8) . . ?
N10 K2 C16 97.21(8) . . ?
C16 K2 C13 39.20(8) . . ?
U1 O1 K1 116.40(9) . . ?
U1 O1 K2 117.15(9) . . ?
K2 O1 K1 76.58(6) . . ?
U1 O2 U1 108.04(8) . 2_666 ?
U1 N1 K1 96.41(8) . . ?
C2 N1 U1 138.3(2) . . ?
C2 N1 K1 92.92(18) . . ?
C2 N1 C5 106.1(3) . . ?
C5 N1 U1 115.52(19) . . ?
C5 N1 K1 78.88(17) . . ?
C6 N2 U1 114.71(19) . . ?
C6 N2 C7 122.2(2) . . ?
C7 N2 U1 122.99(19) . . ?
U1 N3 K2 93.11(8) . . ?
C13 N3 U1 138.53(19) . . ?
C13 N3 K2 93.30(18) . . ?
C13 N3 C16 106.9(2) . . ?
C16 N3 U1 114.59(19) . . ?
C16 N3 K2 82.00(16) . . ?
C17 N4 U1 114.6(2) . . ?
C17 N4 C18 122.6(3) . . ?
C18 N4 U1 122.79(17) . . ?
K1 N5 K2 79.52(7) . . ?
C24 N5 K1 127.02(19) . . ?
C24 N5 K2 125.48(19) . . ?
C24 N5 C27 106.2(3) . . ?
C27 N5 K1 105.36(18) . . ?
C27 N5 K2 110.35(19) . . ?
K1 N6 K2 71.17(6) . . ?
C28 N6 K1 99.4(2) . . ?
C28 N6 K2 102.8(2) . . ?
C28 N6 C29 116.6(3) . . ?
C29 N6 K1 129.8(2) . . ?
C29 N6 K2 126.9(2) . . ?
C37 N7 K1 126.8(3) . . ?
C37 N7 C41 117.1(4) . . ?
C41 N7 K1 113.8(3) . . ?
C42 N8 K1 112.4(17) . . ?
C46 N8 K1 126.5(18) . . ?
C46 N8 C42 119(2) . . ?
C47 N9 K2 139.5(3) . . ?
C47 N9 C51 116.3(3) . . ?
C51 N9 K2 104.0(2) . . ?
C52 N10 K2 105.8(2) . . ?
C52 N10 C56 117.2(4) . . ?
C56 N10 K2 131.8(3) . . ?
C46A N8A K1 134.5(13) . . ?
C46A N8A C42A 115.2(17) . . ?
C42A N8A K1 101.9(10) . . ?
C42B N8B K1 126.6(10) . . ?
C46B N8B K1 118.6(9) . . ?
C46B N8B C42B 114.8(14) . . ?
C2 C1 C35 107.6(2) . . ?
C13 C1 C2 118.1(2) . . ?
C13 C1 C35 108.0(3) . . ?
C24 C1 C2 105.4(2) . . ?
C24 C1 C13 106.1(2) . . ?
C24 C1 C35 111.6(3) . . ?
N8 C42 H42 118.6 . . ?
N8 C42 C43 122.8(18) . . ?
C43 C42 H42 118.6 . . ?
C42 C43 H43 121.5 . . ?
C44 C43 C42 117.1(14) . . ?
C44 C43 H43 121.5 . . ?
C43 C44 H44 119.5 . . ?
C45 C44 C43 120.9(14) . . ?
C45 C44 H44 119.5 . . ?
C44 C45 H45 120.6 . . ?
C44 C45 C46 118.8(14) . . ?
C46 C45 H45 120.6 . . ?
N8 C46 C45 121.0(18) . . ?
N8 C46 H46 119.5 . . ?
C45 C46 H46 119.5 . . ?
N8A C46A H46A 118.3 . . ?
N8A C46A C45A 123.4(14) . . ?
C45A C46A H46A 118.3 . . ?
C46A C45A H45A 120.1 . . ?
C44A C45A C46A 119.7(12) . . ?
C44A C45A H45A 120.1 . . ?
C45A C44A H44A 120.6 . . ?
C43A C44A C45A 118.7(12) . . ?
C43A C44A H44A 120.6 . . ?
C44A C43A H43A 120.8 . . ?
C44A C43A C42A 118.4(11) . . ?
C42A C43A H43A 120.8 . . ?
N8A C42A C43A 124.5(13) . . ?
N8A C42A H42A 117.7 . . ?
C43A C42A H42A 117.7 . . ?
N8B C42B H42B 117.6 . . ?
N8B C42B C43B 124.9(12) . . ?
C43B C42B H42B 117.6 . . ?
C42B C43B H43B 121.0 . . ?
C44B C43B C42B 118.1(11) . . ?
C44B C43B H43B 121.0 . . ?
C43B C44B H44B 120.7 . . ?
C45B C44B C43B 118.7(10) . . ?
C45B C44B H44B 120.7 . . ?
C44B C45B H45B 120.8 . . ?
C44B C45B C46B 118.4(10) . . ?
C46B C45B H45B 120.8 . . ?
N8B C46B C45B 125.1(12) . . ?
N8B C46B H46B 117.5 . . ?
C45B C46B H46B 117.5 . . ?
N1 C2 K1 63.63(16) . . ?
N1 C2 C1 126.7(3) . . ?
N1 C2 C3 110.3(3) . . ?
C1 C2 K1 107.17(18) . . ?
C3 C2 K1 90.5(2) . . ?
C3 C2 C1 122.6(3) . . ?
C2 C3 H3A 110.4 . . ?
C2 C3 H3B 110.4 . . ?
H3A C3 H3B 108.6 . . ?
C4 C3 C2 106.8(3) . . ?
C4 C3 H3A 110.4 . . ?
C4 C3 H3B 110.4 . . ?
K1 C4 H4 126.3 . . ?
C3 C4 K1 86.1(2) . . ?
C3 C4 H4 126.3 . . ?
C5 C4 K1 61.53(17) . . ?
C5 C4 C3 106.2(3) . . ?
C5 C4 H4 126.3 . . ?
N1 C5 K1 74.66(16) . . ?
N1 C5 C6 119.5(3) . . ?
C4 C5 K1 95.3(2) . . ?
C4 C5 N1 110.5(3) . . ?
C4 C5 C6 129.9(3) . . ?
C6 C5 K1 95.26(18) . . ?
N2 C6 C5 122.3(3) . . ?
N2 C6 H6 118.8 . . ?
C5 C6 H6 118.8 . . ?
N2 C7 H7 107.1 . . ?
N2 C7 C8 115.3(3) . . ?
N2 C7 C12 109.3(2) . . ?
C8 C7 H7 107.1 . . ?
C8 C7 C12 110.7(3) . . ?
C12 C7 H7 107.1 . . ?
C7 C8 H8A 109.7 . . ?
C7 C8 H8B 109.7 . . ?
C7 C8 C9 109.7(3) . . ?
H8A C8 H8B 108.2 . . ?
C9 C8 H8A 109.7 . . ?
C9 C8 H8B 109.7 . . ?
C8 C9 H9A 109.4 . . ?
C8 C9 H9B 109.4 . . ?
H9A C9 H9B 108.0 . . ?
C10 C9 C8 111.3(3) . . ?
C10 C9 H9A 109.4 . . ?
C10 C9 H9B 109.4 . . ?
C9 C10 H10A 109.5 . . ?
C9 C10 H10B 109.5 . . ?
C9 C10 C11 110.7(3) . . ?
H10A C10 H10B 108.1 . . ?
C11 C10 H10A 109.5 . . ?
C11 C10 H10B 109.5 . . ?
C10 C11 H11A 109.3 . . ?
C10 C11 H11B 109.3 . . ?
H11A C11 H11B 108.0 . . ?
C12 C11 C10 111.4(3) . . ?
C12 C11 H11A 109.3 . . ?
C12 C11 H11B 109.3 . . ?
C7 C12 C11 110.9(3) . . ?
C7 C12 H12A 109.5 . . ?
C7 C12 H12B 109.5 . . ?
C11 C12 H12A 109.5 . . ?
C11 C12 H12B 109.5 . . ?
H12A C12 H12B 108.0 . . ?
N3 C13 K2 63.30(16) . . ?
N3 C13 C1 126.4(2) . . ?
N3 C13 C14 109.9(3) . . ?
C1 C13 K2 106.65(18) . . ?
C14 C13 K2 92.25(19) . . ?
C14 C13 C1 123.5(3) . . ?
C13 C14 H14 126.3 . . ?
C15 C14 C13 107.3(3) . . ?
C15 C14 H14 126.3 . . ?
C14 C15 H15 126.6 . . ?
C14 C15 C16 106.7(3) . . ?
C16 C15 H15 126.6 . . ?
N3 C16 K2 71.97(16) . . ?
N3 C16 C17 120.6(2) . . ?
C15 C16 K2 96.48(19) . . ?
C15 C16 N3 109.2(3) . . ?
C15 C16 C17 130.1(3) . . ?
C17 C16 K2 96.36(18) . . ?
N4 C17 C16 122.3(3) . . ?
N4 C17 H17 118.9 . . ?
C16 C17 H17 118.9 . . ?
N4 C18 H18 106.5 . . ?
N4 C18 C19 109.4(2) . . ?
N4 C18 C23 116.6(2) . . ?
C19 C18 H18 106.5 . . ?
C19 C18 C23 110.7(3) . . ?
C23 C18 H18 106.5 . . ?
C18 C19 H19A 109.6 . . ?
C18 C19 H19B 109.6 . . ?
H19A C19 H19B 108.1 . . ?
C20 C19 C18 110.2(3) . . ?
C20 C19 H19A 109.6 . . ?
C20 C19 H19B 109.6 . . ?
C19 C20 H20A 109.4 . . ?
C19 C20 H20B 109.4 . . ?
H20A C20 H20B 108.0 . . ?
C21 C20 C19 111.0(3) . . ?
C21 C20 H20A 109.4 . . ?
C21 C20 H20B 109.4 . . ?
C20 C21 H21A 109.6 . . ?
C20 C21 H21B 109.6 . . ?
C20 C21 C22 110.3(3) . . ?
H21A C21 H21B 108.1 . . ?
C22 C21 H21A 109.6 . . ?
C22 C21 H21B 109.6 . . ?
C21 C22 H22A 109.1 . . ?
C21 C22 H22B 109.1 . . ?
H22A C22 H22B 107.9 . . ?
C23 C22 C21 112.4(3) . . ?
C23 C22 H22A 109.1 . . ?
C23 C22 H22B 109.1 . . ?
C18 C23 C22 110.2(3) . . ?
C18 C23 H23A 109.6 . . ?
C18 C23 H23B 109.6 . . ?
C22 C23 H23A 109.6 . . ?
C22 C23 H23B 109.6 . . ?
H23A C23 H23B 108.1 . . ?
N5 C24 C1 117.1(3) . . ?
N5 C24 C25 110.9(3) . . ?
C25 C24 C1 131.9(3) . . ?
C24 C25 H25 127.0 . . ?
C24 C25 C26 106.0(3) . . ?
C26 C25 H25 127.0 . . ?
C25 C26 H26 126.8 . . ?
C27 C26 C25 106.5(3) . . ?
C27 C26 H26 126.8 . . ?
N5 C27 C26 110.4(3) . . ?
N5 C27 C28 121.5(3) . . ?
C26 C27 C28 128.1(3) . . ?
N6 C28 C27 124.7(3) . . ?
N6 C28 H28 117.6 . . ?
C27 C28 H28 117.6 . . ?
N6 C29 H29 108.6 . . ?
N6 C29 C30 110.1(3) . . ?
N6 C29 C34 110.4(3) . . ?
C30 C29 H29 108.6 . . ?
C34 C29 H29 108.6 . . ?
C34 C29 C30 110.4(3) . . ?
C29 C30 H30A 109.3 . . ?
C29 C30 H30B 109.3 . . ?
H30A C30 H30B 107.9 . . ?
C31 C30 C29 111.7(3) . . ?
C31 C30 H30A 109.3 . . ?
C31 C30 H30B 109.3 . . ?
C30 C31 H31A 109.3 . . ?
C30 C31 H31B 109.3 . . ?
H31A C31 H31B 108.0 . . ?
C32 C31 C30 111.5(4) . . ?
C32 C31 H31A 109.3 . . ?
C32 C31 H31B 109.3 . . ?
C31 C32 H32A 109.3 . . ?
C31 C32 H32B 109.3 . . ?
C31 C32 C33 111.8(4) . . ?
H32A C32 H32B 107.9 . . ?
C33 C32 H32A 109.3 . . ?
C33 C32 H32B 109.3 . . ?
C32 C33 H33A 109.3 . . ?
C32 C33 H33B 109.3 . . ?
C32 C33 C34 111.7(4) . . ?
H33A C33 H33B 107.9 . . ?
C34 C33 H33A 109.3 . . ?
C34 C33 H33B 109.3 . . ?
C29 C34 C33 111.5(3) . . ?
C29 C34 H34A 109.3 . . ?
C29 C34 H34B 109.3 . . ?
C33 C34 H34A 109.3 . . ?
C33 C34 H34B 109.3 . . ?
H34A C34 H34B 108.0 . . ?
C1 C35 H35A 109.3 . . ?
C1 C35 H35B 109.3 . . ?
H35A C35 H35B 108.0 . . ?
C36 C35 C1 111.6(3) . . ?
C36 C35 H35A 109.3 . . ?
C36 C35 H35B 109.3 . . ?
C35 C36 H36A 109.5 . . ?
C35 C36 H36B 109.5 . . ?
C35 C36 H36C 109.5 . . ?
H36A C36 H36B 109.5 . . ?
H36A C36 H36C 109.5 . . ?
H36B C36 H36C 109.5 . . ?
N7 C37 H37 118.4 . . ?
N7 C37 C38 123.2(6) . . ?
C38 C37 H37 118.4 . . ?
C37 C38 H38 120.5 . . ?
C39 C38 C37 119.0(5) . . ?
C39 C38 H38 120.5 . . ?
C38 C39 H39 120.2 . . ?
C38 C39 C40 119.6(5) . . ?
C40 C39 H39 120.2 . . ?
C39 C40 H40 121.0 . . ?
C39 C40 C41 117.9(6) . . ?
C41 C40 H40 121.0 . . ?
N7 C41 C40 123.2(5) . . ?
N7 C41 H41 118.4 . . ?
C40 C41 H41 118.4 . . ?
N9 C47 H47 118.0 . . ?
N9 C47 C48 123.9(4) . . ?
C48 C47 H47 118.0 . . ?
C47 C48 H48 120.5 . . ?
C49 C48 C47 119.0(4) . . ?
C49 C48 H48 120.5 . . ?
C48 C49 H49 120.9 . . ?
C48 C49 C50 118.2(4) . . ?
C50 C49 H49 120.9 . . ?
C49 C50 H50 120.5 . . ?
C49 C50 C51 119.1(4) . . ?
C51 C50 H50 120.5 . . ?
N9 C51 C50 123.5(3) . . ?
N9 C51 H51 118.3 . . ?
C50 C51 H51 118.3 . . ?
N10 C52 H52 118.4 . . ?
N10 C52 C53 123.2(4) . . ?
C53 C52 H52 118.4 . . ?
C52 C53 H53 120.7 . . ?
C54 C53 C52 118.5(5) . . ?
C54 C53 H53 120.7 . . ?
C53 C54 H54 120.4 . . ?
C55 C54 C53 119.1(5) . . ?
C55 C54 H54 120.4 . . ?
C54 C55 H55 120.5 . . ?
C54 C55 C56 119.1(5) . . ?
C56 C55 H55 120.5 . . ?
N10 C56 C55 122.8(5) . . ?
N10 C56 H56 118.6 . . ?
C55 C56 H56 118.6 . . ?

loop_
_geom_bond_atom_site_label_1
_geom_bond_atom_site_label_2
_geom_bond_distance
_geom_bond_site_symmetry_2
_geom_bond_publ_flag
U1 O1 1.872(2) . ?
U1 O2 2.377(2) 2_666 ?
U1 O2 1.936(2) . ?
U1 N1 2.470(3) . ?
U1 N2 2.573(2) . ?
U1 N3 2.479(2) . ?
U1 N4 2.568(2) . ?
K1 O1 2.927(2) . ?
K1 N1 3.029(3) . ?
K1 N5 2.748(2) . ?
K1 N6 3.014(3) . ?
K1 N7 2.902(3) . ?
K1 N8 2.86(3) . ?
K1 N8A 2.88(2) . ?
K1 N8B 2.993(16) . ?
K1 C2 3.376(3) . ?
K1 C4 3.490(3) . ?
K1 C5 3.081(3) . ?
K2 O1 2.806(2) . ?
K2 N3 3.035(3) . ?
K2 N5 2.807(3) . ?
K2 N6 3.091(3) . ?
K2 N9 2.979(3) . ?
K2 N10 2.821(3) . ?
K2 C13 3.391(3) . ?
K2 C16 3.160(3) . ?
N1 C2 1.345(4) . ?
N1 C5 1.399(4) . ?
N2 C6 1.283(4) . ?
N2 C7 1.473(4) . ?
N3 C13 1.349(4) . ?
N3 C16 1.400(4) . ?
N4 C17 1.290(4) . ?
N4 C18 1.468(4) . ?
N5 C24 1.357(4) . ?
N5 C27 1.370(4) . ?
N6 C28 1.288(4) . ?
N6 C29 1.466(4) . ?
N7 C37 1.331(6) . ?
N7 C41 1.332(7) . ?
N8 C42 1.341(14) . ?
N8 C46 1.336(14) . ?
N9 C47 1.329(5) . ?
N9 C51 1.335(5) . ?
N10 C52 1.331(5) . ?
N10 C56 1.332(5) . ?
N8A C46A 1.343(13) . ?
N8A C42A 1.354(13) . ?
N8B C42B 1.329(12) . ?
N8B C46B 1.319(12) . ?
C1 C2 1.526(4) . ?
C1 C13 1.519(4) . ?
C1 C24 1.513(4) . ?
C1 C35 1.556(4) . ?
C42 H42 0.9500 . ?
C42 C43 1.380(12) . ?
C43 H43 0.9500 . ?
C43 C44 1.374(12) . ?
C44 H44 0.9500 . ?
C44 C45 1.370(12) . ?
C45 H45 0.9500 . ?
C45 C46 1.385(12) . ?
C46 H46 0.9500 . ?
C46A H46A 0.9500 . ?
C46A C45A 1.372(12) . ?
C45A H45A 0.9500 . ?
C45A C44A 1.372(12) . ?
C44A H44A 0.9500 . ?
C44A C43A 1.361(11) . ?
C43A H43A 0.9500 . ?
C43A C42A 1.375(11) . ?
C42A H42A 0.9500 . ?
C42B H42B 0.9500 . ?
C42B C43B 1.372(11) . ?
C43B H43B 0.9500 . ?
C43B C44B 1.366(11) . ?
C44B H44B 0.9500 . ?
C44B C45B 1.360(11) . ?
C45B H45B 0.9500 . ?
C45B C46B 1.369(10) . ?
C46B H46B 0.9500 . ?
C2 C3 1.410(4) . ?
C3 H3A 0.9900 . ?
C3 H3B 0.9900 . ?
C3 C4 1.400(4) . ?
C4 H4 1.0000 . ?
C4 C5 1.379(4) . ?
C5 C6 1.432(4) . ?
C6 H6 0.9500 . ?
C7 H7 1.0000 . ?
C7 C8 1.525(4) . ?
C7 C12 1.527(4) . ?
C8 H8A 0.9900 . ?
C8 H8B 0.9900 . ?
C8 C9 1.534(4) . ?
C9 H9A 0.9900 . ?
C9 H9B 0.9900 . ?
C9 C10 1.523(5) . ?
C10 H10A 0.9900 . ?
C10 H10B 0.9900 . ?
C10 C11 1.530(5) . ?
C11 H11A 0.9900 . ?
C11 H11B 0.9900 . ?
C11 C12 1.530(4) . ?
C12 H12A 0.9900 . ?
C12 H12B 0.9900 . ?
C13 C14 1.411(4) . ?
C14 H14 0.9500 . ?
C14 C15 1.386(5) . ?
C15 H15 0.9500 . ?
C15 C16 1.399(4) . ?
C16 C17 1.417(4) . ?
C17 H17 0.9500 . ?
C18 H18 1.0000 . ?
C18 C19 1.520(4) . ?
C18 C23 1.524(4) . ?
C19 H19A 0.9900 . ?
C19 H19B 0.9900 . ?
C19 C20 1.520(5) . ?
C20 H20A 0.9900 . ?
C20 H20B 0.9900 . ?
C20 C21 1.519(5) . ?
C21 H21A 0.9900 . ?
C21 H21B 0.9900 . ?
C21 C22 1.527(5) . ?
C22 H22A 0.9900 . ?
C22 H22B 0.9900 . ?
C22 C23 1.525(5) . ?
C23 H23A 0.9900 . ?
C23 H23B 0.9900 . ?
C24 C25 1.397(4) . ?
C25 H25 0.9500 . ?
C25 C26 1.401(5) . ?
C26 H26 0.9500 . ?
C26 C27 1.393(5) . ?
C27 C28 1.418(5) . ?
C28 H28 0.9500 . ?
C29 H29 1.0000 . ?
C29 C30 1.527(5) . ?
C29 C34 1.517(5) . ?
C30 H30A 0.9900 . ?
C30 H30B 0.9900 . ?
C30 C31 1.526(6) . ?
C31 H31A 0.9900 . ?
C31 H31B 0.9900 . ?
C31 C32 1.506(7) . ?
C32 H32A 0.9900 . ?
C32 H32B 0.9900 . ?
C32 C33 1.522(7) . ?
C33 H33A 0.9900 . ?
C33 H33B 0.9900 . ?
C33 C34 1.532(5) . ?
C34 H34A 0.9900 . ?
C34 H34B 0.9900 . ?
C35 H35A 0.9900 . ?
C35 H35B 0.9900 . ?
C35 C36 1.526(5) . ?
C36 H36A 0.9800 . ?
C36 H36B 0.9800 . ?
C36 H36C 0.9800 . ?
C37 H37 0.9500 . ?
C37 C38 1.380(6) . ?
C38 H38 0.9500 . ?
C38 C39 1.352(8) . ?
C39 H39 0.9500 . ?
C39 C40 1.375(8) . ?
C40 H40 0.9500 . ?
C40 C41 1.391(6) . ?
C41 H41 0.9500 . ?
C47 H47 0.9500 . ?
C47 C48 1.380(5) . ?
C48 H48 0.9500 . ?
C48 C49 1.365(6) . ?
C49 H49 0.9500 . ?
C49 C50 1.375(5) . ?
C50 H50 0.9500 . ?
C50 C51 1.379(5) . ?
C51 H51 0.9500 . ?
C52 H52 0.9500 . ?
C52 C53 1.371(5) . ?
C53 H53 0.9500 . ?
C53 C54 1.365(8) . ?
C54 H54 0.9500 . ?
C54 C55 1.362(9) . ?
C55 H55 0.9500 . ?
C55 C56 1.369(7) . ?
C56 H56 0.9500 . ?

loop_
_geom_torsion_atom_site_label_1
_geom_torsion_atom_site_label_2
_geom_torsion_atom_site_label_3
_geom_torsion_atom_site_label_4
_geom_torsion
_geom_torsion_site_symmetry_1
_geom_torsion_site_symmetry_2
_geom_torsion_site_symmetry_3
_geom_torsion_site_symmetry_4
_geom_torsion_publ_flag
U1 N1 C2 K1 103.0(3) . . . . ?
U1 N1 C2 C1 10.6(5) . . . . ?
U1 N1 C2 C3 -176.9(2) . . . . ?
U1 N1 C5 K1 -91.85(14) . . . . ?
U1 N1 C5 C4 178.2(2) . . . . ?
U1 N1 C5 C6 -4.5(4) . . . . ?
U1 N2 C6 C5 0.6(4) . . . . ?
U1 N2 C7 C8 173.1(2) . . . . ?
U1 N2 C7 C12 -61.5(3) . . . . ?
U1 N3 C13 K2 -98.5(3) . . . . ?
U1 N3 C13 C1 -6.9(5) . . . . ?
U1 N3 C13 C14 179.3(2) . . . . ?
U1 N3 C16 K2 89.77(13) . . . . ?
U1 N3 C16 C15 -179.54(19) . . . . ?
U1 N3 C16 C17 3.0(3) . . . . ?
U1 N4 C17 C16 -1.0(4) . . . . ?
U1 N4 C18 C19 56.1(3) . . . . ?
U1 N4 C18 C23 -177.3(2) . . . . ?
K1 N1 C2 C1 -92.4(3) . . . . ?
K1 N1 C2 C3 80.1(3) . . . . ?
K1 N1 C5 C4 -90.0(2) . . . . ?
K1 N1 C5 C6 87.4(3) . . . . ?
K1 N5 C24 C1 53.0(3) . . . . ?
K1 N5 C24 C25 -125.1(2) . . . . ?
K1 N5 C27 C26 137.4(2) . . . . ?
K1 N5 C27 C28 -45.1(3) . . . . ?
K1 N6 C28 C27 37.7(3) . . . . ?
K1 N6 C29 C30 -10.7(4) . . . . ?
K1 N6 C29 C34 -132.9(3) . . . . ?
K1 N7 C37 C38 160.8(4) . . . . ?
K1 N7 C41 C40 -163.6(4) . . . . ?
K1 N8 C42 C43 -165(2) . . . . ?
K1 N8 C46 C45 163(2) . . . . ?
K1 N8A C46A C45A 141.0(18) . . . . ?
K1 N8A C42A C43A -152.3(15) . . . . ?
K1 N8B C42B C43B -179.5(13) . . . . ?
K1 N8B C46B C45B 179.5(13) . . . . ?
K1 C2 C3 C4 60.8(3) . . . . ?
K1 C4 C5 N1 75.6(2) . . . . ?
K1 C4 C5 C6 -101.4(3) . . . . ?
K1 C5 C6 N2 78.0(3) . . . . ?
K2 N3 C13 C1 91.6(3) . . . . ?
K2 N3 C13 C14 -82.2(2) . . . . ?
K2 N3 C16 C15 90.7(2) . . . . ?
K2 N3 C16 C17 -86.7(3) . . . . ?
K2 N5 C24 C1 -52.0(3) . . . . ?
K2 N5 C24 C25 130.0(2) . . . . ?
K2 N5 C27 C26 -138.3(2) . . . . ?
K2 N5 C27 C28 39.2(3) . . . . ?
K2 N6 C28 C27 -35.0(4) . . . . ?
K2 N6 C29 C30 85.0(3) . . . . ?
K2 N6 C29 C34 -37.1(4) . . . . ?
K2 N9 C47 C48 -171.6(3) . . . . ?
K2 N9 C51 C50 175.0(3) . . . . ?
K2 N10 C52 C53 -158.0(3) . . . . ?
K2 N10 C56 C55 149.9(5) . . . . ?
K2 C13 C14 C15 -62.7(2) . . . . ?
K2 C16 C17 N4 -74.2(3) . . . . ?
O2 U1 O1 K1 135.23(8) 2_666 . . . ?
O2 U1 O1 K2 -136.87(8) 2_666 . . . ?
N1 U1 O1 K1 -8.18(9) . . . . ?
N1 U1 O1 K2 79.72(10) . . . . ?
N1 C2 C3 C4 -1.2(4) . . . . ?
N1 C5 C6 N2 2.7(5) . . . . ?
N2 U1 O1 K1 59.86(9) . . . . ?
N2 U1 O1 K2 147.76(11) . . . . ?
N2 C7 C8 C9 -177.1(3) . . . . ?
N2 C7 C12 C11 174.7(3) . . . . ?
N3 U1 O1 K1 -79.58(9) . . . . ?
N3 U1 O1 K2 8.32(10) . . . . ?
N3 C13 C14 C15 -0.3(4) . . . . ?
N3 C16 C17 N4 -1.4(4) . . . . ?
N4 U1 O1 K1 -147.64(9) . . . . ?
N4 U1 O1 K2 -59.74(10) . . . . ?
N4 C18 C19 C20 -171.3(2) . . . . ?
N4 C18 C23 C22 177.5(3) . . . . ?
N5 C24 C25 C26 0.6(4) . . . . ?
N5 C27 C28 N6 1.2(5) . . . . ?
N6 C29 C30 C31 -178.0(3) . . . . ?
N6 C29 C34 C33 177.2(3) . . . . ?
N7 C37 C38 C39 0.3(8) . . . . ?
N8 C42 C43 C44 -1(2) . . . . ?
N9 C47 C48 C49 -1.2(6) . . . . ?
N10 C52 C53 C54 1.4(7) . . . . ?
N8A C46A C45A C44A 0.6(18) . . . . ?
N8B C42B C43B C44B -1.3(18) . . . . ?
C1 C2 C3 C4 171.6(3) . . . . ?
C1 C13 C14 C15 -174.4(3) . . . . ?
C1 C24 C25 C26 -177.0(3) . . . . ?
C42 N8 C46 C45 -1(4) . . . . ?
C42 C43 C44 C45 1(4) . . . . ?
C43 C44 C45 C46 -1(5) . . . . ?
C44 C45 C46 N8 1(4) . . . . ?
C46 N8 C42 C43 0(2) . . . . ?
C46A N8A C42A C43A 1(2) . . . . ?
C46A C45A C44A C43A -1(3) . . . . ?
C45A C44A C43A C42A 1(3) . . . . ?
C44A C43A C42A N8A -1(3) . . . . ?
C42A N8A C46A C45A -0.4(18) . . . . ?
C42B N8B C46B C45B -2(3) . . . . ?
C42B C43B C44B C45B 0(2) . . . . ?
C43B C44B C45B C46B 0(3) . . . . ?
C44B C45B C46B N8B 1(3) . . . . ?
C46B N8B C42B C43B 1.9(17) . . . . ?
C2 N1 C5 K1 89.8(2) . . . . ?
C2 N1 C5 C4 -0.1(4) . . . . ?
C2 N1 C5 C6 177.2(3) . . . . ?
C2 C1 C13 K2 75.8(3) . . . . ?
C2 C1 C13 N3 7.0(5) . . . . ?
C2 C1 C13 C14 -179.9(3) . . . . ?
C2 C1 C24 N5 -61.9(3) . . . . ?
C2 C1 C24 C25 115.6(4) . . . . ?
C2 C1 C35 C36 61.5(4) . . . . ?
C2 C3 C4 K1 -57.8(3) . . . . ?
C2 C3 C4 C5 1.0(4) . . . . ?
C3 C4 C5 K1 -76.2(3) . . . . ?
C3 C4 C5 N1 -0.6(4) . . . . ?
C3 C4 C5 C6 -177.6(3) . . . . ?
C4 C5 C6 N2 179.4(3) . . . . ?
C5 N1 C2 K1 -79.3(2) . . . . ?
C5 N1 C2 C1 -171.7(3) . . . . ?
C5 N1 C2 C3 0.8(4) . . . . ?
C6 N2 C7 C8 -10.7(4) . . . . ?
C6 N2 C7 C12 114.7(3) . . . . ?
C7 N2 C6 C5 -175.9(3) . . . . ?
C7 C8 C9 C10 -58.1(4) . . . . ?
C8 C7 C12 C11 -57.2(4) . . . . ?
C8 C9 C10 C11 56.3(4) . . . . ?
C9 C10 C11 C12 -54.7(4) . . . . ?
C10 C11 C12 C7 55.3(4) . . . . ?
C12 C7 C8 C9 58.2(4) . . . . ?
C13 N3 C16 K2 -91.0(2) . . . . ?
C13 N3 C16 C15 -0.3(3) . . . . ?
C13 N3 C16 C17 -177.8(3) . . . . ?
C13 C1 C2 K1 -78.3(3) . . . . ?
C13 C1 C2 N1 -8.8(5) . . . . ?
C13 C1 C2 C3 179.6(3) . . . . ?
C13 C1 C24 N5 64.1(3) . . . . ?
C13 C1 C24 C25 -118.4(4) . . . . ?
C13 C1 C35 C36 -67.0(3) . . . . ?
C13 C14 C15 C16 0.1(4) . . . . ?
C14 C15 C16 K2 73.3(2) . . . . ?
C14 C15 C16 N3 0.2(4) . . . . ?
C14 C15 C16 C17 177.3(3) . . . . ?
C15 C16 C17 N4 -178.2(3) . . . . ?
C16 N3 C13 K2 82.6(2) . . . . ?
C16 N3 C13 C1 174.2(3) . . . . ?
C16 N3 C13 C14 0.4(3) . . . . ?
C17 N4 C18 C19 -121.8(3) . . . . ?
C17 N4 C18 C23 4.8(4) . . . . ?
C18 N4 C17 C16 177.1(3) . . . . ?
C18 C19 C20 C21 -58.7(4) . . . . ?
C19 C18 C23 C22 -56.5(4) . . . . ?
C19 C20 C21 C22 56.0(4) . . . . ?
C20 C21 C22 C23 -54.5(4) . . . . ?
C21 C22 C23 C18 54.8(4) . . . . ?
C23 C18 C19 C20 58.8(3) . . . . ?
C24 N5 C27 C26 0.5(3) . . . . ?
C24 N5 C27 C28 178.0(3) . . . . ?
C24 C1 C2 K1 40.0(2) . . . . ?
C24 C1 C2 N1 109.5(3) . . . . ?
C24 C1 C2 C3 -62.1(4) . . . . ?
C24 C1 C13 K2 -42.2(2) . . . . ?
C24 C1 C13 N3 -110.9(3) . . . . ?
C24 C1 C13 C14 62.1(4) . . . . ?
C24 C1 C35 C36 176.7(3) . . . . ?
C24 C25 C26 C27 -0.3(4) . . . . ?
C25 C26 C27 N5 -0.1(4) . . . . ?
C25 C26 C27 C28 -177.4(3) . . . . ?
C26 C27 C28 N6 178.2(3) . . . . ?
C27 N5 C24 C1 177.3(3) . . . . ?
C27 N5 C24 C25 -0.7(3) . . . . ?
C28 N6 C29 C30 -141.6(3) . . . . ?
C28 N6 C29 C34 96.2(4) . . . . ?
C29 N6 C28 C27 -178.3(3) . . . . ?
C29 C30 C31 C32 55.4(5) . . . . ?
C30 C29 C34 C33 55.3(4) . . . . ?
C30 C31 C32 C33 -54.0(5) . . . . ?
C31 C32 C33 C34 53.6(5) . . . . ?
C32 C33 C34 C29 -54.5(5) . . . . ?
C34 C29 C30 C31 -55.9(4) . . . . ?
C35 C1 C2 K1 159.2(2) . . . . ?
C35 C1 C2 N1 -131.2(3) . . . . ?
C35 C1 C2 C3 57.2(4) . . . . ?
C35 C1 C13 K2 -161.99(18) . . . . ?
C35 C1 C13 N3 129.2(3) . . . . ?
C35 C1 C13 C14 -57.7(4) . . . . ?
C35 C1 C24 N5 -178.5(3) . . . . ?
C35 C1 C24 C25 -0.9(5) . . . . ?
C37 N7 C41 C40 0.2(7) . . . . ?
C37 C38 C39 C40 0.5(8) . . . . ?
C38 C39 C40 C41 -0.9(8) . . . . ?
C39 C40 C41 N7 0.6(7) . . . . ?
C41 N7 C37 C38 -0.6(7) . . . . ?
C47 N9 C51 C50 0.1(5) . . . . ?
C47 C48 C49 C50 0.5(6) . . . . ?
C48 C49 C50 C51 0.4(6) . . . . ?
C49 C50 C51 N9 -0.7(6) . . . . ?
C51 N9 C47 C48 0.9(5) . . . . ?
C52 N10 C56 C55 -0.8(7) . . . . ?
C52 C53 C54 C55 -1.3(9) . . . . ?
C53 C54 C55 C56 0.4(10) . . . . ?
C54 C55 C56 N10 0.8(9) . . . . ?
C56 N10 C52 C53 -0.3(6) . . . . ?

loop_
_exptl_oxdiff_crystal_face_indexfrac_h
_exptl_oxdiff_crystal_face_indexfrac_k
_exptl_oxdiff_crystal_face_indexfrac_l
_exptl_oxdiff_crystal_face_x
_exptl_oxdiff_crystal_face_y
_exptl_oxdiff_crystal_face_z
15.5241 13.3250 4.0503 -0.0656 0.8345 0.5471
-0.6077 16.0771 9.1528 0.0129 -0.1515 0.9884
-16.2328 -0.6041 3.2420 0.0769 -0.9680 0.2388
-14.9722 -14.0727 -4.5915 0.0625 -0.7961 -0.6020
1.1447 -15.8419 -9.1393 -0.0153 0.1820 -0.9832
15.4109 -1.4624 -4.2200 -0.0743 0.9336 -0.3506
2.0488 17.1266 3.2758 -0.2158 0.0292 0.9760
-0.0124 -0.5943 26.4297 0.9860 -0.1292 0.1058
-2.0089 -16.8510 -0.1029 0.3274 -0.0438 -0.9439
-0.0032 0.4641 -26.4768 -0.9851 0.1291 -0.1133
